data_7115455
loop_
_publ_author_name
'Daobin Yang'
'Qianqian Yang'
'Lin Yang'
'Qian Luo'
'Yao Chen'
'Youqin Zhu'
'Yan Huang'
'Zhiyun Lu'
'Suling Zhao'

_publ_section_title
;
 A low bandgap asymmetrical squaraine for high-performance
 solution-processed small molecule organic solar cells
;
_journal_name_full Chem.Commun.
_journal_page_first 9346
_journal_paper_doi 10.1039/C4cc03831B
_journal_volume 50
_journal_year 2014
_chemical_formula_moiety 'C38 H36 N2 O4'
_chemical_formula_sum 'C38 H36 N2 O4'
_chemical_formula_weight 584.69
_chemical_name_systematic
;
 ?
;
_space_group_crystal_system monoclinic
_space_group_IT_number 14
_space_group_name_Hall '-P 2ybc'
_space_group_name_H-M_alt 'P 1 21/c 1'
_symmetry_space_group_name_Hall '-P 2ybc'
_symmetry_space_group_name_H-M 'P 1 21/c 1'
_atom_sites_solution_hydrogens geom
_atom_sites_solution_primary iterative
_audit_creation_date 2013-10-31
_audit_creation_method
;
Olex2 1.2
(compiled 2013.09.17 svn.r2790 for OlexSys, GUI svn.r4601)
;
_cell_angle_alpha 90
_cell_angle_beta 112.969(4)
_cell_angle_gamma 90
_cell_formula_units_Z 4
_cell_length_a 14.0820(6)
_cell_length_b 14.0978(4)
_cell_length_c 16.5453(5)
_cell_measurement_reflns_used 3451
_cell_measurement_temperature 143.05(10)
_cell_measurement_theta_max 28.2010
_cell_measurement_theta_min 3.5310
_cell_volume 3024.2(2)
_computing_cell_refinement
;
CrysAlisPro, Agilent Technologies,
Version 1.171.36.28 (release 01-02-2013 CrysAlis171 .NET)
(compiled Feb  1 2013,16:14:44)
;
_computing_data_collection
;
CrysAlisPro, Agilent Technologies,
Version 1.171.36.28 (release 01-02-2013 CrysAlis171 .NET)
(compiled Feb  1 2013,16:14:44)
;
_computing_data_reduction
;
CrysAlisPro, Agilent Technologies,
Version 1.171.36.28 (release 01-02-2013 CrysAlis171 .NET)
(compiled Feb  1 2013,16:14:44)
;
_computing_molecular_graphics
;
O. V. Dolomanov, L. J. Bourhis, R. J. Gildea, J. A. K. Howard and H. Puschmann,
OLEX2: a complete structure solution, refinement and analysis program.
J. Appl. Cryst. (2009). 42, 339-341.
;
_computing_publication_material
;
O. V. Dolomanov, L. J. Bourhis, R. J. Gildea, J. A. K. Howard and H. Puschmann,
OLEX2: a complete structure solution, refinement and analysis program.
J. Appl. Cryst. (2009). 42, 339-341.
;
_computing_structure_refinement
;
SHELX, G.M. Sheldrick, Acta Cryst.
(2008). A64, 112-122
;
_computing_structure_solution 'SUPERFLIP, J. Appl. Cryst. (2007) 40, 786-790'
_diffrn_ambient_temperature 143.05(10)
_diffrn_detector_area_resol_mean 16.0874
_diffrn_measured_fraction_theta_full 0.9980
_diffrn_measured_fraction_theta_max 0.8536
_diffrn_measurement_device_type 'Xcalibur, Eos'
_diffrn_measurement_method '\w scans'
_diffrn_orient_matrix_UB_11 0.0133754000
_diffrn_orient_matrix_UB_12 -0.0460818000
_diffrn_orient_matrix_UB_13 -0.0092052000
_diffrn_orient_matrix_UB_21 0.0345975000
_diffrn_orient_matrix_UB_22 0.0200723000
_diffrn_orient_matrix_UB_23 -0.0169780000
_diffrn_orient_matrix_UB_31 0.0402294000
_diffrn_orient_matrix_UB_32 -0.0019622000
_diffrn_orient_matrix_UB_33 0.0423616000
_diffrn_radiation_monochromator graphite
_diffrn_radiation_type 'Mo K\a'
_diffrn_radiation_wavelength 0.7107
_diffrn_reflns_av_R_equivalents 0.0180
_diffrn_reflns_av_unetI/netI 0.0344
_diffrn_reflns_Laue_measured_fraction_full 0.998
_diffrn_reflns_Laue_measured_fraction_max 0.999
_diffrn_reflns_limit_h_max 17
_diffrn_reflns_limit_h_min -17
_diffrn_reflns_limit_k_max 17
_diffrn_reflns_limit_k_min -17
_diffrn_reflns_limit_l_max 18
_diffrn_reflns_limit_l_min -20
_diffrn_reflns_number 13824
_diffrn_reflns_point_group_measured_fraction_full 0.998
_diffrn_reflns_point_group_measured_fraction_max 0.999
_diffrn_reflns_theta_full 25.242
_diffrn_reflns_theta_max 26.371
_diffrn_reflns_theta_min 2.903
_diffrn_source 'Enhance (Mo) X-ray Source'
_exptl_absorpt_coefficient_mu 0.083
_exptl_absorpt_correction_T_max 1.00000
_exptl_absorpt_correction_T_min 0.97684
_exptl_absorpt_correction_type multi-scan
_exptl_absorpt_process_details
;
CrysAlisPro, Agilent Technologies,
Version 1.171.36.28 (release 01-02-2013 CrysAlis171 .NET)
(compiled Feb  1 2013,16:14:44)
Empirical absorption correction using spherical harmonics,
 implemented in SCALE3 ABSPACK scaling algorithm.
;
_exptl_crystal_density_diffrn 1.284
_exptl_crystal_F_000 1240
_exptl_crystal_size_max 0.3
_exptl_crystal_size_mid 0.3
_exptl_crystal_size_min 0.2
_refine_diff_density_max 1.589
_refine_diff_density_min -0.218
_refine_diff_density_rms 0.048
_refine_ls_extinction_method none
_refine_ls_goodness_of_fit_ref 1.032
_refine_ls_hydrogen_treatment constr
_refine_ls_matrix_type full
_refine_ls_number_parameters 416
_refine_ls_number_reflns 6180
_refine_ls_number_restraints 0
_refine_ls_restrained_S_all 1.032
_refine_ls_R_factor_all 0.0875
_refine_ls_R_factor_gt 0.0619
_refine_ls_shift/su_max 0.000
_refine_ls_shift/su_mean 0.000
_refine_ls_structure_factor_coef Fsqd
_refine_ls_weighting_details
;
 w=1/[\s^2^(Fo^2^)+(0.0805P)^2^+1.7899P]
 where P=(Fo^2^+2Fc^2^)/3
;
_refine_ls_weighting_scheme calc
_refine_ls_wR_factor_gt 0.1577
_refine_ls_wR_factor_ref 0.1753
_reflns_Friedel_coverage 0.000
_reflns_number_gt 4484
_reflns_number_total 6180
_reflns_threshold_expression 'I > 2\s(I)'
_cod_data_source_file c4cc03831b2.cif
_cod_data_source_block 131030_s4_ydb
_cod_database_code 7115455
_shelxl_version_number 2013-2
_chemical_oxdiff_formula c12h20n2o3
_shelx_space_group_comment
;
The symmetry employed for this shelxl refinement is uniquely defined
by the following loop, which should always be used as a source of
symmetry information in preference to the above space-group names.
They are only intended as comments.
;
_shelx_estimated_absorpt_t_max 0.984
_shelx_estimated_absorpt_t_min 0.975
_reflns_odcompleteness_completeness 99.80
_reflns_odcompleteness_iscentric 1
_reflns_odcompleteness_theta 26.32
_olex2_refinement_description
;
1. Fixed Uiso
 At 1.2 times of:
  All C(H) groups, All C(H,H) groups
 At 1.5 times of:
  All C(H,H,H) groups, All O(H) groups
2. Uiso/Uaniso restraints and constraints
Uanis(C15A) = Uanis(C15B)
Uanis(C16A) = Uanis(C16B)
Uanis(C17A) = Uanis(C17B)
Uanis(C18A) = Uanis(C18B)
3. Others
 Sof(C15B)=Sof(H15C)=Sof(H15D)=Sof(C16B)=Sof(H16C)=Sof(H16D)=Sof(C17B)=
 Sof(H17C)=Sof(H17D)=Sof(C18B)=Sof(H18D)=Sof(H18E)=Sof(H18F)=1-FVAR(1)
 Sof(C15A)=Sof(H15A)=Sof(H15B)=Sof(C16A)=Sof(H16A)=Sof(H16B)=Sof(C17A)=
 Sof(H17A)=Sof(H17B)=Sof(C18A)=Sof(H18A)=Sof(H18B)=Sof(H18C)=FVAR(1)
4.a Secondary CH2 refined with riding coordinates:
 C15A(H15A,H15B), C15B(H15C,H15D), C16A(H16A,H16B), C16B(H16C,H16D), C17A(H17A,
 H17B), C17B(H17C,H17D), C30(H30A,H30B), C31(H31A,H31B), C32(H32A,H32B)
4.b Aromatic/amide H refined with riding coordinates:
 C5(H5), C6(H6), C7(H7), C8(H8), C10(H10), C11(H11), C19(H19), C26(H26),
 C28(H28), C34(H34), C35(H35), C36(H36), C37(H37)
4.c Idealised Me refined as rotating group:
 C13(H13A,H13B,H13C), C14(H14A,H14B,H14C), C18A(H18A,H18B,H18C), C18B(H18D,
 H18E,H18F)
4.d Idealised tetrahedral OH refined as rotating group:
 O3(H3), O4(H4)
;

loop_
_space_group_symop_operation_xyz
'x, y, z'
'-x, y+1/2, -z+1/2'
'-x, -y, -z'
'x, -y-1/2, z-1/2'

loop_
_atom_site_label
_atom_site_type_symbol
_atom_site_fract_x
_atom_site_fract_y
_atom_site_fract_z
_atom_site_U_iso_or_equiv
_atom_site_adp_type
_atom_site_occupancy
_atom_site_site_symmetry_order
_atom_site_calc_flag
_atom_site_refinement_flags_posn
_atom_site_refinement_flags_adp
_atom_site_refinement_flags_occupancy
_atom_site_disorder_assembly
_atom_site_disorder_group
O1 O 0.80960(12) 0.44306(11) 0.45389(9) 0.0362(4) Uani 1 1 d . . . . .
O2 O 0.62123(14) 0.27175(12) 0.21368(10) 0.0430(4) Uani 1 1 d . . . . .
O3 O 0.78312(12) 0.60232(11) 0.36727(9) 0.0349(4) Uani 1 1 d . . . . .
H3 H 0.7887 0.5506 0.3940 0.052 Uiso 1 1 calc R U . . .
O4 O 0.57300(16) 0.41882(12) 0.11166(10) 0.0499(5) Uani 1 1 d . . . . .
H4 H 0.5879 0.3734 0.1473 0.075 Uiso 1 1 calc R U . . .
N1 N 0.77603(18) 0.07907(14) 0.51546(12) 0.0450(5) Uani 1 1 d . . . . .
N2 N 0.59317(16) 0.75202(14) 0.09477(12) 0.0391(5) Uani 1 1 d . . . . .
C1 C 0.77830(19) 0.17100(17) 0.49465(15) 0.0375(5) Uani 1 1 d . . . . .
C2 C 0.83947(17) 0.22604(16) 0.57759(13) 0.0314(5) Uani 1 1 d . . . . .
C3 C 0.86883(17) 0.14818(16) 0.64628(14) 0.0323(5) Uani 1 1 d . . . . .
C4 C 0.92711(17) 0.15175(17) 0.73815(14) 0.0338(5) Uani 1 1 d . . . . .
C5 C 0.9664(2) 0.23576(19) 0.78594(15) 0.0423(6) Uani 1 1 d . . . . .
H5 H 0.9534 0.2951 0.7563 0.051 Uiso 1 1 calc R U . . .
C6 C 1.0233(2) 0.2327(2) 0.87470(16) 0.0501(7) Uani 1 1 d . . . . .
H6 H 1.0486 0.2899 0.9060 0.060 Uiso 1 1 calc R U . . .
C7 C 1.0443(2) 0.1458(2) 0.91967(16) 0.0497(7) Uani 1 1 d . . . . .
H7 H 1.0847 0.1445 0.9810 0.060 Uiso 1 1 calc R U . . .
C8 C 1.00739(19) 0.0639(2) 0.87615(15) 0.0432(6) Uani 1 1 d . . . . .
H8 H 1.0219 0.0056 0.9075 0.052 Uiso 1 1 calc R U . . .
C9 C 0.94730(17) 0.06355(18) 0.78447(15) 0.0358(5) Uani 1 1 d . . . . .
C10 C 0.90723(19) -0.02166(18) 0.73886(16) 0.0400(6) Uani 1 1 d . . . . .
H10 H 0.9210 -0.0796 0.7707 0.048 Uiso 1 1 calc R U . . .
C11 C 0.8496(2) -0.02384(18) 0.65091(16) 0.0408(6) Uani 1 1 d . . . . .
H11 H 0.8226 -0.0815 0.6211 0.049 Uiso 1 1 calc R U . . .
C12 C 0.83204(19) 0.06361(17) 0.60640(15) 0.0366(5) Uani 1 1 d . . . . .
C13 C 0.93631(18) 0.26855(17) 0.56971(15) 0.0359(5) Uani 1 1 d . . . . .
H13A H 0.9808 0.2964 0.6261 0.054 Uiso 1 1 calc R U . . .
H13B H 0.9157 0.3178 0.5243 0.054 Uiso 1 1 calc R U . . .
H13C H 0.9740 0.2185 0.5537 0.054 Uiso 1 1 calc R U . . .
C14 C 0.7701(2) 0.30194(18) 0.59319(16) 0.0418(6) Uani 1 1 d . . . . .
H14A H 0.7107 0.2713 0.5992 0.063 Uiso 1 1 calc R U . . .
H14B H 0.7459 0.3459 0.5433 0.063 Uiso 1 1 calc R U . . .
H14C H 0.8094 0.3371 0.6470 0.063 Uiso 1 1 calc R U . . .
C15A C 0.7101(4) 0.0058(3) 0.4567(3) 0.0380(10) Uani 0.629(3) 1 d . . P A 1
H15A H 0.6533 0.0357 0.4070 0.046 Uiso 0.629(3) 1 calc R U P A 1
H15B H 0.6797 -0.0351 0.4890 0.046 Uiso 0.629(3) 1 calc R U P A 1
C15B C 0.7558(7) -0.0096(7) 0.4533(6) 0.0380(10) Uani 0.371(3) 1 d . . P A 2
H15C H 0.7167 -0.0564 0.4727 0.046 Uiso 0.371(3) 1 calc R U P A 2
H15D H 0.7099 0.0112 0.3936 0.046 Uiso 0.371(3) 1 calc R U P A 2
C16A C 0.7780(4) -0.0532(3) 0.4230(3) 0.0485(10) Uani 0.629(3) 1 d . . P A 1
H16A H 0.8353 -0.0808 0.4738 0.058 Uiso 0.629(3) 1 calc R U P A 1
H16B H 0.7366 -0.1063 0.3873 0.058 Uiso 0.629(3) 1 calc R U P A 1
C16B C 0.8490(7) -0.0628(5) 0.4452(5) 0.0485(10) Uani 0.371(3) 1 d . . P A 2
H16C H 0.8979 -0.0804 0.5049 0.058 Uiso 0.371(3) 1 calc R U P A 2
H16D H 0.8232 -0.1224 0.4123 0.058 Uiso 0.371(3) 1 calc R U P A 2
C17A C 0.8226(4) 0.0020(3) 0.3686(3) 0.0515(9) Uani 0.629(3) 1 d . . P A 1
H17A H 0.8760 0.0459 0.4072 0.062 Uiso 0.629(3) 1 calc R U P A 1
H17B H 0.7675 0.0407 0.3252 0.062 Uiso 0.629(3) 1 calc R U P A 1
C17B C 0.9066(6) -0.0089(6) 0.4012(5) 0.0515(9) Uani 0.371(3) 1 d . . P A 2
H17C H 0.9732 -0.0412 0.4130 0.062 Uiso 0.371(3) 1 calc R U P A 2
H17D H 0.9221 0.0553 0.4273 0.062 Uiso 0.371(3) 1 calc R U P A 2
C18A C 0.8710(5) -0.0623(5) 0.3196(4) 0.0790(16) Uani 0.629(3) 1 d . . P A 1
H18A H 0.8920 -0.0236 0.2802 0.118 Uiso 0.629(3) 1 calc R U P A 1
H18B H 0.8204 -0.1096 0.2854 0.118 Uiso 0.629(3) 1 calc R U P A 1
H18C H 0.9316 -0.0944 0.3623 0.118 Uiso 0.629(3) 1 calc R U P A 1
C18B C 0.8479(9) 0.0007(9) 0.3010(8) 0.0790(16) Uani 0.371(3) 1 d . . P A 2
H18D H 0.8907 0.0353 0.2763 0.118 Uiso 0.371(3) 1 calc R U P A 2
H18E H 0.7835 0.0356 0.2886 0.118 Uiso 0.371(3) 1 calc R U P A 2
H18F H 0.8322 -0.0625 0.2745 0.118 Uiso 0.371(3) 1 calc R U P A 2
C19 C 0.7308(2) 0.20439(17) 0.40886(14) 0.0410(6) Uani 1 1 d . . . . .
H19 H 0.6936 0.1572 0.3676 0.049 Uiso 1 1 calc R U . . .
C20 C 0.72756(18) 0.29331(16) 0.37244(14) 0.0342(5) Uani 1 1 d . . . . .
C21 C 0.75843(17) 0.39412(16) 0.38926(13) 0.0304(5) Uani 1 1 d . . . . .
C22 C 0.70189(17) 0.41671(16) 0.29709(13) 0.0308(5) Uani 1 1 d . . . . .
C23 C 0.67342(18) 0.31806(17) 0.28000(14) 0.0340(5) Uani 1 1 d . . . . .
C24 C 0.67794(17) 0.50106(15) 0.24640(13) 0.0294(5) Uani 1 1 d . . . . .
C25 C 0.71538(17) 0.59215(16) 0.28326(13) 0.0308(5) Uani 1 1 d . . . . .
C26 C 0.68756(18) 0.67368(16) 0.23432(14) 0.0332(5) Uani 1 1 d . . . . .
H26 H 0.7132 0.7331 0.2610 0.040 Uiso 1 1 calc R U . . .
C27 C 0.62158(18) 0.67019(17) 0.14506(14) 0.0344(5) Uani 1 1 d . . . . .
C28 C 0.58495(19) 0.58211(17) 0.10641(14) 0.0380(6) Uani 1 1 d . . . . .
H28 H 0.5404 0.5788 0.0461 0.046 Uiso 1 1 calc R U . . .
C29 C 0.61316(19) 0.50013(16) 0.15531(14) 0.0359(5) Uani 1 1 d . . . . .
C30 C 0.5778(2) 0.7515(2) 0.00182(15) 0.0476(7) Uani 1 1 d . . . . .
H30A H 0.5095 0.7786 -0.0342 0.057 Uiso 1 1 calc R U . . .
H30B H 0.5802 0.6855 -0.0179 0.057 Uiso 1 1 calc R U . . .
C31 C 0.6618(3) 0.8096(2) -0.0092(2) 0.0647(9) Uani 1 1 d . . . . .
H31A H 0.6537 0.8079 -0.0714 0.078 Uiso 1 1 calc R U . . .
H31B H 0.7299 0.7821 0.0269 0.078 Uiso 1 1 calc R U . . .
C32 C 0.6572(2) 0.9112(2) 0.01824(19) 0.0593(8) Uani 1 1 d . . . . .
H32A H 0.6111 0.9476 -0.0333 0.071 Uiso 1 1 calc R U . . .
H32B H 0.7270 0.9394 0.0374 0.071 Uiso 1 1 calc R U . . .
C33 C 0.61909(19) 0.92143(19) 0.09158(18) 0.0468(7) Uani 1 1 d . . . . .
C34 C 0.6081(2) 1.0106(2) 0.1226(2) 0.0609(9) Uani 1 1 d . . . . .
H34 H 0.6248 1.0647 0.0966 0.073 Uiso 1 1 calc R U . . .
C35 C 0.5741(2) 1.0242(2) 0.1894(2) 0.0635(9) Uani 1 1 d . . . . .
H35 H 0.5669 1.0863 0.2085 0.076 Uiso 1 1 calc R U . . .
C36 C 0.5507(2) 0.9452(2) 0.2283(2) 0.0549(7) Uani 1 1 d . . . . .
H36 H 0.5294 0.9531 0.2758 0.066 Uiso 1 1 calc R U . . .
C37 C 0.55826(19) 0.85525(19) 0.19817(17) 0.0444(6) Uani 1 1 d . . . . .
H37 H 0.5399 0.8016 0.2237 0.053 Uiso 1 1 calc R U . . .
C38 C 0.59288(17) 0.84266(17) 0.13001(16) 0.0380(6) Uani 1 1 d . . . . .

loop_
_atom_site_aniso_label
_atom_site_aniso_U_11
_atom_site_aniso_U_22
_atom_site_aniso_U_33
_atom_site_aniso_U_23
_atom_site_aniso_U_13
_atom_site_aniso_U_12
O1 0.0459(9) 0.0344(9) 0.0210(7) 0.0014(7) 0.0050(7) -0.0006(7)
O2 0.0607(11) 0.0334(9) 0.0243(8) -0.0006(7) 0.0053(8) -0.0067(8)
O3 0.0457(9) 0.0320(9) 0.0209(7) -0.0001(6) 0.0063(7) -0.0030(7)
O4 0.0756(13) 0.0332(9) 0.0221(8) 0.0035(7) -0.0013(8) -0.0122(9)
N1 0.0639(14) 0.0340(11) 0.0286(10) 0.0070(8) 0.0088(10) -0.0110(10)
N2 0.0479(12) 0.0340(11) 0.0313(10) 0.0105(8) 0.0109(9) -0.0018(9)
C1 0.0442(13) 0.0327(13) 0.0319(12) 0.0066(10) 0.0110(10) -0.0040(11)
C2 0.0356(12) 0.0308(12) 0.0256(10) 0.0055(9) 0.0096(9) 0.0021(10)
C3 0.0333(12) 0.0339(12) 0.0298(11) 0.0096(9) 0.0124(9) 0.0033(10)
C4 0.0342(12) 0.0402(13) 0.0281(11) 0.0094(10) 0.0136(9) 0.0071(10)
C5 0.0480(15) 0.0452(15) 0.0307(12) 0.0060(11) 0.0120(11) 0.0028(12)
C6 0.0543(16) 0.0605(18) 0.0307(12) 0.0013(12) 0.0116(12) -0.0030(14)
C7 0.0439(14) 0.075(2) 0.0263(12) 0.0124(13) 0.0094(11) 0.0102(14)
C8 0.0402(13) 0.0572(17) 0.0332(12) 0.0170(12) 0.0155(11) 0.0153(12)
C9 0.0318(12) 0.0457(14) 0.0326(11) 0.0140(10) 0.0156(10) 0.0109(11)
C10 0.0425(14) 0.0398(14) 0.0414(13) 0.0188(11) 0.0203(11) 0.0108(11)
C11 0.0506(15) 0.0336(13) 0.0402(13) 0.0096(11) 0.0199(12) 0.0011(11)
C12 0.0408(13) 0.0364(13) 0.0311(11) 0.0093(10) 0.0124(10) 0.0010(11)
C13 0.0377(13) 0.0353(12) 0.0309(11) 0.0067(10) 0.0092(10) -0.0005(10)
C14 0.0483(14) 0.0432(14) 0.0360(12) 0.0106(11) 0.0188(11) 0.0094(12)
C15A 0.040(3) 0.033(2) 0.0381(15) 0.0055(14) 0.012(2) -0.006(2)
C15B 0.040(3) 0.033(2) 0.0381(15) 0.0055(14) 0.012(2) -0.006(2)
C16A 0.059(3) 0.039(2) 0.044(2) -0.0003(16) 0.016(2) 0.010(2)
C16B 0.059(3) 0.039(2) 0.044(2) -0.0003(16) 0.016(2) 0.010(2)
C17A 0.0419(18) 0.050(2) 0.062(2) -0.0035(19) 0.020(2) 0.0030(19)
C17B 0.0419(18) 0.050(2) 0.062(2) -0.0035(19) 0.020(2) 0.0030(19)
C18A 0.071(3) 0.092(5) 0.089(4) 0.002(4) 0.048(3) 0.017(3)
C18B 0.071(3) 0.092(5) 0.089(4) 0.002(4) 0.048(3) 0.017(3)
C19 0.0513(15) 0.0346(13) 0.0268(11) 0.0037(10) 0.0041(10) -0.0082(11)
C20 0.0397(13) 0.0330(12) 0.0259(11) 0.0034(9) 0.0084(10) -0.0020(10)
C21 0.0340(12) 0.0334(12) 0.0228(10) 0.0028(9) 0.0102(9) 0.0017(10)
C22 0.0348(12) 0.0333(12) 0.0233(10) 0.0016(9) 0.0101(9) -0.0005(10)
C23 0.0391(12) 0.0338(12) 0.0252(11) 0.0025(9) 0.0083(10) -0.0013(10)
C24 0.0344(12) 0.0303(12) 0.0206(10) 0.0028(8) 0.0077(9) -0.0022(9)
C25 0.0350(12) 0.0353(12) 0.0217(10) 0.0005(9) 0.0106(9) 0.0004(10)
C26 0.0400(12) 0.0308(12) 0.0276(11) 0.0004(9) 0.0119(10) -0.0032(10)
C27 0.0391(13) 0.0340(12) 0.0297(11) 0.0074(9) 0.0130(10) -0.0014(10)
C28 0.0457(14) 0.0385(13) 0.0217(10) 0.0052(9) 0.0043(10) -0.0054(11)
C29 0.0453(14) 0.0326(12) 0.0241(11) 0.0014(9) 0.0074(10) -0.0063(10)
C30 0.0552(16) 0.0492(16) 0.0311(12) 0.0130(11) 0.0089(12) -0.0050(13)
C31 0.068(2) 0.078(2) 0.0533(17) 0.0135(16) 0.0293(15) -0.0151(17)
C32 0.0509(16) 0.0618(19) 0.0553(17) 0.0241(15) 0.0102(14) -0.0175(15)
C33 0.0321(13) 0.0413(15) 0.0516(15) 0.0160(12) -0.0003(11) -0.0082(11)
C34 0.0505(17) 0.0378(16) 0.072(2) 0.0144(14) 0.0001(16) -0.0075(13)
C35 0.0450(16) 0.0343(16) 0.081(2) -0.0036(15) -0.0080(16) 0.0041(13)
C36 0.0351(14) 0.0515(18) 0.0660(18) -0.0114(14) 0.0066(13) 0.0041(13)
C37 0.0360(13) 0.0415(15) 0.0502(15) 0.0031(12) 0.0109(12) -0.0044(11)
C38 0.0291(11) 0.0337(13) 0.0422(13) 0.0100(10) 0.0040(10) 0.0007(10)

loop_
_atom_type_symbol
_atom_type_description
_atom_type_scat_dispersion_real
_atom_type_scat_dispersion_imag
_atom_type_scat_source
C C 0.0033 0.0016 'International Tables Vol C Tables 4.2.6.8 and 6.1.1.4'
H H 0.0000 0.0000 'International Tables Vol C Tables 4.2.6.8 and 6.1.1.4'
N N 0.0061 0.0033 'International Tables Vol C Tables 4.2.6.8 and 6.1.1.4'
O O 0.0106 0.0060 'International Tables Vol C Tables 4.2.6.8 and 6.1.1.4'

loop_
_geom_angle_atom_site_label_1
_geom_angle_atom_site_label_2
_geom_angle_atom_site_label_3
_geom_angle
C25 O3 H3 109.5
C29 O4 H4 109.5
C1 N1 C12 111.17(19)
C1 N1 C15A 125.4(2)
C1 N1 C15B 127.9(4)
C12 N1 C15A 122.6(2)
C12 N1 C15B 117.1(4)
C27 N2 C30 121.0(2)
C27 N2 C38 123.67(19)
C38 N2 C30 114.62(19)
N1 C1 C2 108.85(18)
N1 C1 C19 122.4(2)
C19 C1 C2 128.7(2)
C1 C2 C13 109.33(18)
C1 C2 C14 109.51(19)
C3 C2 C1 101.54(18)
C3 C2 C13 110.69(18)
C3 C2 C14 112.53(18)
C14 C2 C13 112.6(2)
C4 C3 C2 130.7(2)
C12 C3 C2 109.22(19)
C12 C3 C4 120.1(2)
C3 C4 C9 117.0(2)
C5 C4 C3 124.5(2)
C5 C4 C9 118.5(2)
C4 C5 H5 119.7
C6 C5 C4 120.7(2)
C6 C5 H5 119.7
C5 C6 H6 119.7
C5 C6 C7 120.7(3)
C7 C6 H6 119.7
C6 C7 H7 119.8
C8 C7 C6 120.3(2)
C8 C7 H7 119.8
C7 C8 H8 119.5
C7 C8 C9 121.1(2)
C9 C8 H8 119.5
C8 C9 C4 118.7(2)
C10 C9 C4 119.9(2)
C10 C9 C8 121.4(2)
C9 C10 H10 118.8
C11 C10 C9 122.5(2)
C11 C10 H10 118.8
C10 C11 H11 121.7
C10 C11 C12 116.7(2)
C12 C11 H11 121.7
C3 C12 N1 109.17(19)
C3 C12 C11 123.8(2)
C11 C12 N1 127.0(2)
C2 C13 H13A 109.5
C2 C13 H13B 109.5
C2 C13 H13C 109.5
H13A C13 H13B 109.5
H13A C13 H13C 109.5
H13B C13 H13C 109.5
C2 C14 H14A 109.5
C2 C14 H14B 109.5
C2 C14 H14C 109.5
H14A C14 H14B 109.5
H14A C14 H14C 109.5
H14B C14 H14C 109.5
N1 C15A H15A 110.2
N1 C15A H15B 110.2
N1 C15A C16A 107.4(4)
H15A C15A H15B 108.5
C16A C15A H15A 110.2
C16A C15A H15B 110.2
N1 C15B H15C 107.4
N1 C15B H15D 107.4
H15C C15B H15D 107.0
C16B C15B N1 119.6(6)
C16B C15B H15C 107.4
C16B C15B H15D 107.4
C15A C16A H16A 108.8
C15A C16A H16B 108.8
H16A C16A H16B 107.7
C17A C16A C15A 113.9(4)
C17A C16A H16A 108.8
C17A C16A H16B 108.8
C15B C16B H16C 108.4
C15B C16B H16D 108.4
H16C C16B H16D 107.4
C17B C16B C15B 115.6(7)
C17B C16B H16C 108.4
C17B C16B H16D 108.4
C16A C17A H17A 109.1
C16A C17A H17B 109.1
C16A C17A C18A 112.6(4)
H17A C17A H17B 107.8
C18A C17A H17A 109.1
C18A C17A H17B 109.1
C16B C17B H17C 108.8
C16B C17B H17D 108.8
C16B C17B C18B 113.8(7)
H17C C17B H17D 107.7
C18B C17B H17C 108.8
C18B C17B H17D 108.8
C17A C18A H18A 109.5
C17A C18A H18B 109.5
C17A C18A H18C 109.5
H18A C18A H18B 109.5
H18A C18A H18C 109.5
H18B C18A H18C 109.5
C17B C18B H18D 109.5
C17B C18B H18E 109.5
C17B C18B H18F 109.5
H18D C18B H18E 109.5
H18D C18B H18F 109.5
H18E C18B H18F 109.5
C1 C19 H19 114.0
C20 C19 C1 132.1(2)
C20 C19 H19 114.0
C19 C20 C21 146.1(2)
C19 C20 C23 126.0(2)
C23 C20 C21 87.85(17)
O1 C21 C20 136.5(2)
O1 C21 C22 132.8(2)
C22 C21 C20 90.73(17)
C23 C22 C21 89.48(17)
C24 C22 C21 135.3(2)
C24 C22 C23 135.06(19)
O2 C23 C20 133.4(2)
O2 C23 C22 134.6(2)
C22 C23 C20 91.92(17)
C22 C24 C25 122.51(18)
C22 C24 C29 121.6(2)
C29 C24 C25 115.87(19)
O3 C25 C24 121.88(19)
O3 C25 C26 116.2(2)
C26 C25 C24 121.82(19)
C25 C26 H26 119.7
C25 C26 C27 120.7(2)
C27 C26 H26 119.7
N2 C27 C26 121.3(2)
N2 C27 C28 119.7(2)
C28 C27 C26 119.1(2)
C27 C28 H28 119.8
C29 C28 C27 120.4(2)
C29 C28 H28 119.8
O4 C29 C24 122.22(19)
O4 C29 C28 115.59(19)
C28 C29 C24 122.2(2)
N2 C30 H30A 109.9
N2 C30 H30B 109.9
N2 C30 C31 108.8(2)
H30A C30 H30B 108.3
C31 C30 H30A 109.9
C31 C30 H30B 109.9
C30 C31 H31A 109.5
C30 C31 H31B 109.5
C30 C31 C32 110.5(3)
H31A C31 H31B 108.1
C32 C31 H31A 109.5
C32 C31 H31B 109.5
C31 C32 H32A 108.8
C31 C32 H32B 108.8
C31 C32 C33 113.7(2)
H32A C32 H32B 107.7
C33 C32 H32A 108.8
C33 C32 H32B 108.8
C34 C33 C32 120.6(3)
C34 C33 C38 117.6(3)
C38 C33 C32 121.9(3)
C33 C34 H34 118.5
C35 C34 C33 123.1(3)
C35 C34 H34 118.5
C34 C35 H35 120.7
C34 C35 C36 118.7(3)
C36 C35 H35 120.7
C35 C36 H36 119.9
C37 C36 C35 120.2(3)
C37 C36 H36 119.9
C36 C37 H37 119.8
C36 C37 C38 120.4(3)
C38 C37 H37 119.8
C33 C38 N2 119.3(2)
C33 C38 C37 120.0(2)
C37 C38 N2 120.4(2)

loop_
_geom_bond_atom_site_label_1
_geom_bond_atom_site_label_2
_geom_bond_distance
O1 C21 1.240(3)
O2 C23 1.241(3)
O3 H3 0.8400
O3 C25 1.352(2)
O4 H4 0.8400
O4 C29 1.355(3)
N1 C1 1.344(3)
N1 C12 1.417(3)
N1 C15A 1.473(5)
N1 C15B 1.572(10)
N2 C27 1.387(3)
N2 C30 1.467(3)
N2 C38 1.405(3)
C1 C2 1.518(3)
C1 C19 1.394(3)
C2 C3 1.517(3)
C2 C13 1.541(3)
C2 C14 1.537(3)
C3 C4 1.419(3)
C3 C12 1.363(3)
C4 C5 1.412(3)
C4 C9 1.430(3)
C5 H5 0.9500
C5 C6 1.372(3)
C6 H6 0.9500
C6 C7 1.403(4)
C7 H7 0.9500
C7 C8 1.353(4)
C8 H8 0.9500
C8 C9 1.420(3)
C9 C10 1.414(4)
C10 H10 0.9500
C10 C11 1.362(3)
C11 H11 0.9500
C11 C12 1.408(3)
C13 H13A 0.9800
C13 H13B 0.9800
C13 H13C 0.9800
C14 H14A 0.9800
C14 H14B 0.9800
C14 H14C 0.9800
C15A H15A 0.9900
C15A H15B 0.9900
C15A C16A 1.528(6)
C15B H15C 0.9900
C15B H15D 0.9900
C15B C16B 1.562(11)
C16A H16A 0.9900
C16A H16B 0.9900
C16A C17A 1.500(6)
C16B H16C 0.9900
C16B H16D 0.9900
C16B C17B 1.493(11)
C17A H17A 0.9900
C17A H17B 0.9900
C17A C18A 1.541(7)
C17B H17C 0.9900
C17B H17D 0.9900
C17B C18B 1.543(14)
C18A H18A 0.9800
C18A H18B 0.9800
C18A H18C 0.9800
C18B H18D 0.9800
C18B H18E 0.9800
C18B H18F 0.9800
C19 H19 0.9500
C19 C20 1.384(3)
C20 C21 1.481(3)
C20 C23 1.460(3)
C21 C22 1.454(3)
C22 C23 1.444(3)
C22 C24 1.418(3)
C24 C25 1.431(3)
C24 C29 1.425(3)
C25 C26 1.372(3)
C26 H26 0.9500
C26 C27 1.406(3)
C27 C28 1.400(3)
C28 H28 0.9500
C28 C29 1.377(3)
C30 H30A 0.9900
C30 H30B 0.9900
C30 C31 1.508(4)
C31 H31A 0.9900
C31 H31B 0.9900
C31 C32 1.512(5)
C32 H32A 0.9900
C32 H32B 0.9900
C32 C33 1.513(4)
C33 C34 1.389(4)
C33 C38 1.399(3)
C34 H34 0.9500
C34 C35 1.378(5)
C35 H35 0.9500
C35 C36 1.388(4)
C36 H36 0.9500
C36 C37 1.382(4)
C37 H37 0.9500
C37 C38 1.404(4)

loop_
_geom_torsion_atom_site_label_1
_geom_torsion_atom_site_label_2
_geom_torsion_atom_site_label_3
_geom_torsion_atom_site_label_4
_geom_torsion
O1 C21 C22 C23 179.8(3)
O1 C21 C22 C24 -4.4(5)
O3 C25 C26 C27 176.8(2)
N1 C1 C2 C3 -0.4(3)
N1 C1 C2 C13 116.6(2)
N1 C1 C2 C14 -119.5(2)
N1 C1 C19 C20 -176.4(3)
N1 C15A C16A C17A -63.2(5)
N1 C15B C16B C17B -68.1(9)
N2 C27 C28 C29 179.5(2)
N2 C30 C31 C32 -61.2(3)
C1 N1 C12 C3 2.0(3)
C1 N1 C12 C11 -177.4(2)
C1 N1 C15A C16A 103.1(4)
C1 N1 C15B C16B 92.8(7)
C1 C2 C3 C4 179.7(2)
C1 C2 C3 C12 1.6(2)
C1 C19 C20 C21 -2.7(6)
C1 C19 C20 C23 -179.8(3)
C2 C1 C19 C20 3.0(5)
C2 C3 C4 C5 3.7(4)
C2 C3 C4 C9 -175.9(2)
C2 C3 C12 N1 -2.3(3)
C2 C3 C12 C11 177.2(2)
C3 C4 C5 C6 -179.2(2)
C3 C4 C9 C8 178.6(2)
C3 C4 C9 C10 -1.7(3)
C4 C3 C12 N1 179.4(2)
C4 C3 C12 C11 -1.1(4)
C4 C5 C6 C7 0.6(4)
C4 C9 C10 C11 0.4(4)
C5 C4 C9 C8 -1.1(3)
C5 C4 C9 C10 178.7(2)
C5 C6 C7 C8 -1.0(4)
C6 C7 C8 C9 0.3(4)
C7 C8 C9 C4 0.7(3)
C7 C8 C9 C10 -179.1(2)
C8 C9 C10 C11 -179.8(2)
C9 C4 C5 C6 0.4(4)
C9 C10 C11 C12 0.5(4)
C10 C11 C12 N1 179.1(2)
C10 C11 C12 C3 -0.2(4)
C12 N1 C1 C2 -0.9(3)
C12 N1 C1 C19 178.6(2)
C12 N1 C15A C16A -88.2(4)
C12 N1 C15B C16B -63.4(7)
C12 C3 C4 C5 -178.4(2)
C12 C3 C4 C9 2.0(3)
C13 C2 C3 C4 63.7(3)
C13 C2 C3 C12 -114.4(2)
C14 C2 C3 C4 -63.3(3)
C14 C2 C3 C12 118.6(2)
C15A N1 C1 C2 168.9(3)
C15A N1 C1 C19 -11.6(5)
C15A N1 C12 C3 -168.1(3)
C15A N1 C12 C11 12.5(4)
C15A N1 C15B C16B -172.6(15)
C15A C16A C17A C18A -167.8(4)
C15B N1 C1 C2 -158.2(4)
C15B N1 C1 C19 21.3(6)
C15B N1 C12 C3 162.0(4)
C15B N1 C12 C11 -17.4(5)
C15B N1 C15A C16A -2.3(8)
C15B C16B C17B C18B -73.0(9)
C19 C1 C2 C3 -179.9(2)
C19 C1 C2 C13 -62.9(3)
C19 C1 C2 C14 61.0(3)
C19 C20 C21 O1 2.4(6)
C19 C20 C21 C22 -176.5(4)
C19 C20 C23 O2 -1.1(4)
C19 C20 C23 C22 177.2(3)
C20 C21 C22 C23 -1.16(18)
C20 C21 C22 C24 174.6(3)
C21 C20 C23 O2 -179.5(3)
C21 C20 C23 C22 -1.16(18)
C21 C22 C23 O2 179.5(3)
C21 C22 C23 C20 1.18(18)
C21 C22 C24 C25 3.2(4)
C21 C22 C24 C29 -175.7(2)
C22 C24 C25 O3 5.7(3)
C22 C24 C25 C26 -176.8(2)
C22 C24 C29 O4 -1.6(4)
C22 C24 C29 C28 176.5(2)
C23 C20 C21 O1 -179.9(3)
C23 C20 C21 C22 1.15(18)
C23 C22 C24 C25 177.2(2)
C23 C22 C24 C29 -1.7(4)
C24 C22 C23 O2 3.8(5)
C24 C22 C23 C20 -174.6(3)
C24 C25 C26 C27 -0.8(3)
C25 C24 C29 O4 179.4(2)
C25 C24 C29 C28 -2.4(3)
C25 C26 C27 N2 -179.8(2)
C25 C26 C27 C28 -0.4(3)
C26 C27 C28 C29 0.1(4)
C27 N2 C30 C31 -111.9(3)
C27 N2 C38 C33 145.2(2)
C27 N2 C38 C37 -40.2(3)
C27 C28 C29 O4 179.7(2)
C27 C28 C29 C24 1.4(4)
C29 C24 C25 O3 -175.3(2)
C29 C24 C25 C26 2.1(3)
C30 N2 C27 C26 145.1(2)
C30 N2 C27 C28 -34.3(3)
C30 N2 C38 C33 -24.9(3)
C30 N2 C38 C37 149.7(2)
C30 C31 C32 C33 32.0(3)
C31 C32 C33 C34 -178.4(3)
C31 C32 C33 C38 1.0(4)
C32 C33 C34 C35 -179.8(3)
C32 C33 C38 N2 -5.7(3)
C32 C33 C38 C37 179.7(2)
C33 C34 C35 C36 0.7(4)
C34 C33 C38 N2 173.8(2)
C34 C33 C38 C37 -0.8(3)
C34 C35 C36 C37 -2.1(4)
C35 C36 C37 C38 2.1(4)
C36 C37 C38 N2 -175.1(2)
C36 C37 C38 C33 -0.6(4)
C38 N2 C27 C26 -24.4(3)
C38 N2 C27 C28 156.2(2)
C38 N2 C30 C31 58.6(3)
C38 C33 C34 C35 0.8(4)
